data_4310663
loop_
_publ_author_name
'Jane Kuzelka'
'Sumitra Mukhopadhyay'
'Bernhard Spingler'
'Stephen J. Lippard'

_publ_section_title
;
 Synthesis and Characterization of Cu2(I,I), Cu2(I,II), and Cu2(II,II)
 Compounds Supported by Two Phthalazine-Based Ligands: Influence of a
 Hydrophobic Pocket
;
_journal_name_full 'Inorganic Chemistry'
_journal_page_first 1751
_journal_page_last 1761
_journal_paper_doi 10.1021/ic035009r
_journal_volume 43
_journal_year 2004
_chemical_formula_sum 'C90 H79 Cu4 N13 O28 S4'
_chemical_formula_weight 2173.06
_chemical_name_systematic
;

   ?

;
_space_group_IT_number 14
_symmetry_cell_setting monoclinic
_symmetry_space_group_name_Hall '-P 2ybc'
_symmetry_space_group_name_H-M 'P 1 21/c 1'
_atom_sites_solution_hydrogens geom
_atom_sites_solution_primary direct
_atom_sites_solution_secondary difmap
_audit_creation_method SHELXL-97
_cell_angle_alpha 90.00
_cell_angle_beta 95.695(3)
_cell_angle_gamma 90.00
_cell_formula_units_Z 2
_cell_length_a 14.128(2)
_cell_length_b 25.037(4)
_cell_length_c 14.146(2)
_cell_measurement_reflns_used 901
_cell_measurement_temperature 203(2)
_cell_measurement_theta_max 24.12
_cell_measurement_theta_min 2.84
_cell_volume 4979.1(13)
_computing_cell_refinement 'Bruker SMART'
_computing_data_collection 'Bruker SMART'
_computing_data_reduction 'Bruker SAINT'
_computing_molecular_graphics 'Bruker SHELXTL'
_computing_publication_material 'Bruker SHELXTL'
_computing_structure_refinement 'SHELXL-97 (Sheldrick, 1997)'
_computing_structure_solution 'SHELXS-97 (Sheldrick, 1990)'
_diffrn_ambient_temperature 203(2)
_diffrn_measured_fraction_theta_full 0.922
_diffrn_measured_fraction_theta_max 0.922
_diffrn_measurement_device_type 'CCD area detector'
_diffrn_measurement_method 'phi and omega scans'
_diffrn_radiation_monochromator graphite
_diffrn_radiation_source 'fine-focus sealed tube'
_diffrn_radiation_type MoK\a
_diffrn_radiation_wavelength 0.71073
_diffrn_reflns_av_R_equivalents 0.0335
_diffrn_reflns_av_sigmaI/netI 0.0459
_diffrn_reflns_limit_h_max 17
_diffrn_reflns_limit_h_min -18
_diffrn_reflns_limit_k_max 29
_diffrn_reflns_limit_k_min -32
_diffrn_reflns_limit_l_max 14
_diffrn_reflns_limit_l_min -18
_diffrn_reflns_number 30356
_diffrn_reflns_theta_full 28.26
_diffrn_reflns_theta_max 28.26
_diffrn_reflns_theta_min 1.63
_exptl_absorpt_coefficient_mu 1.008
_exptl_absorpt_correction_T_max 1.000000
_exptl_absorpt_correction_T_min 0.884623
_exptl_absorpt_correction_type sadabs
_exptl_crystal_colour green
_exptl_crystal_density_diffrn 1.449
_exptl_crystal_density_meas 0
_exptl_crystal_density_method 'not measured'
_exptl_crystal_description block
_exptl_crystal_F_000 2228
_exptl_crystal_size_max 0.3
_exptl_crystal_size_mid 0.3
_exptl_crystal_size_min 0.2
_refine_diff_density_max 0.788
_refine_diff_density_min -0.410
_refine_diff_density_rms 0.095
_refine_ls_extinction_method none
_refine_ls_goodness_of_fit_ref 1.034
_refine_ls_hydrogen_treatment mixed
_refine_ls_matrix_type full
_refine_ls_number_parameters 658
_refine_ls_number_reflns 11380
_refine_ls_number_restraints 4
_refine_ls_restrained_S_all 1.039
_refine_ls_R_factor_all 0.0682
_refine_ls_R_factor_gt 0.0492
_refine_ls_shift/su_max 0.012
_refine_ls_shift/su_mean 0.000
_refine_ls_structure_factor_coef Fsqd
_refine_ls_weighting_details 'calc w=1/[\s^2^(Fo^2^)+(0.0728P)^2^+3.4789P] where P=(Fo^2^+2Fc^2^)/3'
_refine_ls_weighting_scheme calc
_refine_ls_wR_factor_gt 0.1281
_refine_ls_wR_factor_ref 0.1378
_reflns_number_gt 8774
_reflns_number_total 11380
_reflns_threshold_expression >2sigma(I)
_cod_data_source_file ic035009rsi20030904_111604_3.cif
_cod_data_source_block 4
_cod_depositor_comments
;
The following automatic conversions were performed:
'_symmetry_cell_setting' value 'Monoclinic' changed to 'monoclinic'
according to '/home/saulius/struct/CIF-dictionaries/cif_core.dic'
dictionary named 'cif_core.dic' version 2.4.1 from 2010-06-29.

Automatic conversion script
Id: cif_fix_enum 1527 2010-12-29 10:47:43Z saulius 
;
_cod_original_cell_volume 4979.3(13)
_cod_database_code 4310663

loop_
_symmetry_equiv_pos_as_xyz
'x, y, z'
'-x, y+1/2, -z+1/2'
'-x, -y, -z'
'x, -y-1/2, z-1/2'

loop_
_atom_site_label
_atom_site_type_symbol
_atom_site_fract_x
_atom_site_fract_y
_atom_site_fract_z
_atom_site_U_iso_or_equiv
_atom_site_adp_type
_atom_site_occupancy
_atom_site_symmetry_multiplicity
_atom_site_calc_flag
_atom_site_refinement_flags
_atom_site_disorder_assembly
_atom_site_disorder_group
Cu1 Cu 1.09308(3) 0.421877(13) 0.51570(3) 0.02289(10) Uani 1 1 d . . .
Cu2 Cu 0.86945(2) 0.437743(14) 0.49554(2) 0.02254(10) Uani 1 1 d . . .
S1 S 0.96984(7) 0.42796(4) 0.24977(6) 0.0393(2) Uani 1 1 d . . .
S2 S 0.54371(6) 0.20145(3) 0.49636(6) 0.03448(19) Uani 1 1 d . . .
O1 O 0.98685(14) 0.45173(8) 0.56999(15) 0.0261(4) Uani 1 1 d D . .
H1 H 0.990(2) 0.4834(8) 0.586(2) 0.031 Uiso 1 1 d D . .
O2 O 0.83657(15) 0.51227(8) 0.48549(17) 0.0310(5) Uani 1 1 d D . .
H2 H 0.7794(14) 0.5172(15) 0.480(3) 0.037 Uiso 1 1 d D . .
O3 O 0.8836(2) 0.44647(13) 0.1955(2) 0.0605(8) Uani 1 1 d . . .
O4 O 1.0560(2) 0.44276(11) 0.2073(2) 0.0541(7) Uani 1 1 d . . .
O5 O 0.9748(2) 0.44303(9) 0.34957(17) 0.0428(6) Uani 1 1 d . . .
O6 O 0.5875(2) 0.20943(11) 0.5916(2) 0.0585(8) Uani 1 1 d . . .
O7 O 0.44218(19) 0.21066(11) 0.4835(2) 0.0532(7) Uani 1 1 d . . .
O8 O 0.59340(19) 0.23032(10) 0.42692(19) 0.0470(6) Uani 1 1 d . . .
N1 N 1.01327(17) 0.35326(9) 0.50321(16) 0.0212(5) Uani 1 1 d . . .
N2 N 0.91709(17) 0.35977(9) 0.49414(16) 0.0211(5) Uani 1 1 d . . .
N3 N 1.16140(19) 0.37846(11) 0.64632(18) 0.0298(6) Uani 1 1 d . . .
N4 N 1.18619(18) 0.38422(10) 0.43881(18) 0.0259(5) Uani 1 1 d . . .
N5 N 0.7809(2) 0.40308(11) 0.61143(18) 0.0304(6) Uani 1 1 d . . .
N6 N 0.75884(18) 0.41465(9) 0.40363(17) 0.0243(5) Uani 1 1 d . . .
C1 C 0.9743(2) 0.16283(12) 0.5045(2) 0.0326(7) Uani 1 1 d . . .
H1A H 1.0000 0.1286 0.5081 0.039 Uiso 1 1 calc R . .
C2 C 0.8758(2) 0.16935(13) 0.4914(2) 0.0339(7) Uani 1 1 d . . .
H2B H 0.8367 0.1394 0.4857 0.041 Uiso 1 1 calc R . .
C3 C 1.0336(2) 0.20618(12) 0.5121(2) 0.0287(7) Uani 1 1 d . . .
H3A H 1.0992 0.2013 0.5204 0.034 Uiso 1 1 calc R . .
C4 C 0.8358(2) 0.21950(12) 0.4869(2) 0.0297(7) Uani 1 1 d . . .
H4A H 0.7700 0.2234 0.4784 0.036 Uiso 1 1 calc R . .
C5 C 0.9952(2) 0.25833(11) 0.50745(18) 0.0219(6) Uani 1 1 d . . .
C6 C 0.8952(2) 0.26492(11) 0.49538(19) 0.0215(6) Uani 1 1 d . . .
C7 C 1.0518(2) 0.30565(11) 0.51359(19) 0.0218(6) Uani 1 1 d . . .
C8 C 0.8602(2) 0.31817(11) 0.49307(18) 0.0206(6) Uani 1 1 d . . .
C9 C 1.1594(2) 0.30485(11) 0.5335(2) 0.0252(6) Uani 1 1 d . . .
H9A H 1.1797 0.2674 0.5348 0.030 Uiso 1 1 calc R . .
C10 C 0.7553(2) 0.33145(12) 0.4952(2) 0.0247(6) Uani 1 1 d . . .
H10A H 0.7199 0.2978 0.4895 0.030 Uiso 1 1 calc R . .
C11 C 1.1917(2) 0.32918(12) 0.6311(2) 0.0260(6) Uani 1 1 d . . .
C12 C 1.2508(2) 0.30136(14) 0.6974(2) 0.0362(8) Uani 1 1 d . . .
H12A H 1.2727 0.2674 0.6841 0.043 Uiso 1 1 calc R . .
C13 C 1.2764(3) 0.32544(16) 0.7841(3) 0.0469(10) Uani 1 1 d . . .
H13A H 1.3169 0.3080 0.8299 0.056 Uiso 1 1 calc R . .
C14 C 1.2417(3) 0.37535(16) 0.8024(3) 0.0471(9) Uani 1 1 d . . .
H14A H 1.2562 0.3914 0.8614 0.056 Uiso 1 1 calc R . .
C15 C 1.1849(3) 0.40121(15) 0.7314(2) 0.0371(8) Uani 1 1 d . . .
H15A H 1.1624 0.4353 0.7429 0.045 Uiso 1 1 calc R . .
C16 C 1.2084(2) 0.33290(12) 0.4563(2) 0.0267(6) Uani 1 1 d . . .
C17 C 1.2744(2) 0.30585(14) 0.4079(2) 0.0361(8) Uani 1 1 d . . .
H17A H 1.2902 0.2706 0.4229 0.043 Uiso 1 1 calc R . .
C18 C 1.3162(3) 0.33214(16) 0.3368(3) 0.0440(9) Uani 1 1 d . . .
H18A H 1.3600 0.3147 0.3027 0.053 Uiso 1 1 calc R . .
C19 C 1.2921(3) 0.38446(15) 0.3173(3) 0.0418(9) Uani 1 1 d . . .
H19A H 1.3187 0.4028 0.2693 0.050 Uiso 1 1 calc R . .
C20 C 1.2276(2) 0.40938(13) 0.3701(2) 0.0330(7) Uani 1 1 d . . .
H20H H 1.2123 0.4450 0.3575 0.040 Uiso 1 1 calc R . .
C21 C 0.7415(2) 0.35528(12) 0.5923(2) 0.0276(6) Uani 1 1 d . . .
C22 C 0.6930(2) 0.32748(15) 0.6571(2) 0.0379(8) Uani 1 1 d . . .
H22A H 0.6657 0.2944 0.6416 0.045 Uiso 1 1 calc R . .
C23 C 0.6861(3) 0.34986(17) 0.7451(3) 0.0505(10) Uani 1 1 d . . .
H23A H 0.6542 0.3321 0.7902 0.061 Uiso 1 1 calc R . .
C24 C 0.7273(3) 0.39884(18) 0.7651(3) 0.0535(11) Uani 1 1 d . . .
H24A H 0.7237 0.4146 0.8242 0.064 Uiso 1 1 calc R . .
C25 C 0.7738(3) 0.42428(15) 0.6970(3) 0.0440(9) Uani 1 1 d . . .
H25A H 0.8013 0.4575 0.7110 0.053 Uiso 1 1 calc R . .
C26 C 0.7163(2) 0.36721(12) 0.4137(2) 0.0249(6) Uani 1 1 d . . .
C27 C 0.6395(2) 0.35059(13) 0.3526(2) 0.0361(8) Uani 1 1 d . . .
H27A H 0.6108 0.3178 0.3615 0.043 Uiso 1 1 calc R . .
C28 C 0.6058(3) 0.38351(15) 0.2776(3) 0.0447(9) Uani 1 1 d . . .
H28A H 0.5544 0.3732 0.2355 0.054 Uiso 1 1 calc R . .
C29 C 0.6501(3) 0.43157(14) 0.2671(3) 0.0408(8) Uani 1 1 d . . .
H29A H 0.6291 0.4542 0.2172 0.049 Uiso 1 1 calc R . .
C30 C 0.7258(2) 0.44628(13) 0.3306(2) 0.0316(7) Uani 1 1 d . . .
H30A H 0.7550 0.4791 0.3229 0.038 Uiso 1 1 calc R . .
C31 C 0.9643(2) 0.35730(14) 0.2484(2) 0.0343(7) Uani 1 1 d . . .
C32 C 1.0482(3) 0.32745(14) 0.2569(2) 0.0379(8) Uani 1 1 d . . .
H32A H 1.1068 0.3446 0.2607 0.045 Uiso 1 1 calc R . .
C33 C 1.0437(3) 0.27274(15) 0.2595(2) 0.0388(8) Uani 1 1 d . . .
H33A H 1.1000 0.2532 0.2661 0.047 Uiso 1 1 calc R . .
C34 C 0.9572(3) 0.24561(14) 0.2525(2) 0.0374(8) Uani 1 1 d . . .
C35 C 0.8744(3) 0.27626(16) 0.2443(2) 0.0436(9) Uani 1 1 d . . .
H35A H 0.8157 0.2592 0.2402 0.052 Uiso 1 1 calc R . .
C36 C 0.8775(3) 0.33152(16) 0.2421(2) 0.0418(9) Uani 1 1 d . . .
H36A H 0.8214 0.3512 0.2365 0.050 Uiso 1 1 calc R . .
C37 C 0.9548(3) 0.18584(15) 0.2524(3) 0.0468(9) Uani 1 1 d . . .
H37A H 0.8899 0.1739 0.2472 0.070 Uiso 1 1 calc R . .
H37B H 0.9876 0.1727 0.3104 0.070 Uiso 1 1 calc R . .
H37C H 0.9854 0.1726 0.1994 0.070 Uiso 1 1 calc R . .
C38 C 0.5595(2) 0.13301(13) 0.4705(2) 0.0310(7) Uani 1 1 d . . .
C39 C 0.6298(2) 0.10287(14) 0.5189(2) 0.0372(8) Uani 1 1 d . . .
H39A H 0.6698 0.1180 0.5679 0.045 Uiso 1 1 calc R . .
C40 C 0.6405(3) 0.04982(15) 0.4941(3) 0.0449(9) Uani 1 1 d . . .
H40A H 0.6882 0.0297 0.5272 0.054 Uiso 1 1 calc R . .
C41 C 0.5828(3) 0.02608(15) 0.4221(3) 0.0460(9) Uani 1 1 d . . .
C42 C 0.5135(3) 0.05703(17) 0.3745(3) 0.0523(10) Uani 1 1 d . . .
H42A H 0.4733 0.0419 0.3257 0.063 Uiso 1 1 calc R . .
C43 C 0.5017(3) 0.10998(15) 0.3972(3) 0.0445(9) Uani 1 1 d . . .
H43A H 0.4548 0.1302 0.3631 0.053 Uiso 1 1 calc R . .
C44 C 0.5934(4) -0.03177(17) 0.3940(4) 0.0717(15) Uani 1 1 d . . .
H44A H 0.6445 -0.0478 0.4340 0.108 Uiso 1 1 calc R . .
H44B H 0.6072 -0.0336 0.3289 0.108 Uiso 1 1 calc R . .
H44C H 0.5354 -0.0506 0.4011 0.108 Uiso 1 1 calc R . .
O4S O 0.4760(2) 0.25128(14) 0.2449(2) 0.0672(9) Uani 1 1 d . . .
O5S O 0.1149(4) 0.0251(2) 0.4342(3) 0.135(2) Uani 1 1 d . . .
O6S O 0.0777(6) 0.5376(3) 0.0949(5) 0.084(2) Uani 0.50 1 d P . .
O7S O 0.9733(7) 0.0557(4) 0.2808(7) 0.107(3) Uani 0.50 1 d P . .
O8S O 0.1840(2) 0.08960(13) 0.5794(2) 0.0631(8) Uani 1 1 d . . .
O9S O 0.2733(2) 0.31192(12) 0.0650(3) 0.0716(10) Uani 1 1 d . . .
C1S C 0.4580(6) 0.1450(4) 0.0845(7) 0.074(3) Uani 0.50 1 d PD A 1
H3SA H 0.4160 0.1752 0.0787 0.111 Uiso 0.50 1 calc PR A 1
H3SB H 0.4940 0.1436 0.0304 0.111 Uiso 0.50 1 calc PR A 1
H3SC H 0.5007 0.1483 0.1413 0.111 Uiso 0.50 1 calc PR A 1
C2S C 0.4066(6) 0.0998(4) 0.0886(7) 0.064(3) Uani 0.50 1 d PD A 1
N1S N 0.3601(8) 0.0668(4) 0.0878(8) 0.085(3) Uani 0.50 1 d PD A 1
O1S O 0.3842(8) 0.0381(5) 0.0388(8) 0.118(3) Uiso 0.50 1 d P B 2
O2S O 0.4569(17) 0.0159(10) -0.0133(19) 0.150(9) Uiso 0.25 1 d P . 3
O3S O 0.4214(15) -0.0139(8) -0.0972(15) 0.118(6) Uiso 0.25 1 d P C 4

loop_
_atom_site_aniso_label
_atom_site_aniso_U_11
_atom_site_aniso_U_22
_atom_site_aniso_U_33
_atom_site_aniso_U_23
_atom_site_aniso_U_13
_atom_site_aniso_U_12
Cu1 0.02275(19) 0.01709(18) 0.0291(2) -0.00148(14) 0.00371(14) 0.00024(13)
Cu2 0.02187(19) 0.01748(18) 0.0283(2) -0.00177(13) 0.00252(14) -0.00120(13)
S1 0.0503(6) 0.0388(5) 0.0307(4) 0.0076(3) 0.0134(4) 0.0111(4)
S2 0.0355(4) 0.0270(4) 0.0413(5) 0.0019(3) 0.0057(4) -0.0035(3)
O1 0.0227(11) 0.0176(10) 0.0379(12) -0.0073(9) 0.0022(9) -0.0002(8)
O2 0.0213(11) 0.0199(11) 0.0517(14) -0.0031(9) 0.0033(10) 0.0009(9)
O3 0.063(2) 0.067(2) 0.0513(17) 0.0220(15) 0.0079(14) 0.0236(16)
O4 0.0648(19) 0.0508(17) 0.0511(16) 0.0128(13) 0.0283(14) 0.0081(14)
O5 0.0648(18) 0.0291(13) 0.0372(13) -0.0024(10) 0.0186(12) 0.0010(12)
O6 0.080(2) 0.0456(16) 0.0478(16) -0.0059(13) -0.0058(15) -0.0004(15)
O7 0.0373(15) 0.0439(16) 0.080(2) -0.0013(14) 0.0140(14) 0.0027(12)
O8 0.0491(16) 0.0353(14) 0.0577(16) 0.0103(12) 0.0118(13) -0.0066(11)
N1 0.0220(12) 0.0195(12) 0.0223(12) -0.0010(9) 0.0033(9) -0.0012(9)
N2 0.0245(13) 0.0193(12) 0.0195(11) 0.0004(9) 0.0020(9) -0.0013(9)
N3 0.0300(14) 0.0298(14) 0.0290(14) 0.0004(11) 0.0003(11) -0.0011(11)
N4 0.0268(13) 0.0214(12) 0.0300(13) -0.0006(10) 0.0053(10) -0.0008(10)
N5 0.0368(15) 0.0269(14) 0.0286(14) 0.0001(11) 0.0086(11) 0.0008(11)
N6 0.0256(13) 0.0208(12) 0.0262(13) 0.0002(10) 0.0019(10) 0.0006(10)
C1 0.0409(19) 0.0174(15) 0.0385(18) -0.0022(13) -0.0004(14) 0.0014(13)
C2 0.0388(19) 0.0212(16) 0.0415(19) -0.0018(13) 0.0032(15) -0.0062(13)
C3 0.0317(17) 0.0230(15) 0.0308(16) -0.0004(12) -0.0004(13) 0.0041(12)
C4 0.0312(17) 0.0239(15) 0.0336(17) -0.0034(13) 0.0024(13) -0.0034(13)
C5 0.0312(16) 0.0185(14) 0.0160(13) -0.0002(10) 0.0025(11) 0.0002(11)
C6 0.0272(15) 0.0208(14) 0.0167(13) -0.0006(10) 0.0035(11) -0.0011(11)
C7 0.0262(15) 0.0216(14) 0.0176(13) -0.0010(10) 0.0021(11) 0.0007(11)
C8 0.0261(15) 0.0203(14) 0.0151(12) -0.0004(10) 0.0013(10) -0.0035(11)
C9 0.0257(15) 0.0179(14) 0.0321(16) 0.0015(12) 0.0027(12) 0.0015(11)
C10 0.0252(15) 0.0209(14) 0.0281(15) 0.0023(11) 0.0026(12) -0.0027(11)
C11 0.0213(15) 0.0261(16) 0.0304(16) 0.0046(12) 0.0014(12) -0.0051(11)
C12 0.0316(18) 0.0311(18) 0.0440(19) 0.0091(15) -0.0055(14) -0.0045(14)
C13 0.046(2) 0.047(2) 0.044(2) 0.0174(17) -0.0178(17) -0.0123(17)
C14 0.055(2) 0.051(2) 0.0335(19) -0.0016(17) -0.0071(17) -0.0142(19)
C15 0.0397(19) 0.0394(19) 0.0316(17) -0.0025(14) 0.0007(14) -0.0033(15)
C16 0.0250(15) 0.0264(15) 0.0289(16) -0.0017(12) 0.0032(12) -0.0014(12)
C17 0.0348(18) 0.0307(18) 0.044(2) -0.0057(14) 0.0109(15) 0.0038(14)
C18 0.039(2) 0.047(2) 0.049(2) -0.0066(17) 0.0205(17) 0.0045(16)
C19 0.041(2) 0.046(2) 0.041(2) 0.0015(16) 0.0182(16) -0.0064(16)
C20 0.0340(18) 0.0276(16) 0.0384(18) 0.0023(13) 0.0091(14) -0.0022(13)
C21 0.0240(15) 0.0286(16) 0.0302(16) 0.0029(12) 0.0034(12) 0.0050(12)
C22 0.0345(19) 0.039(2) 0.0414(19) 0.0071(15) 0.0109(15) -0.0049(15)
C23 0.054(2) 0.057(3) 0.044(2) 0.0092(18) 0.0283(18) 0.003(2)
C24 0.076(3) 0.058(3) 0.0305(19) -0.0042(18) 0.0225(19) 0.013(2)
C25 0.063(3) 0.036(2) 0.0341(19) -0.0055(15) 0.0131(17) 0.0062(17)
C26 0.0248(15) 0.0227(15) 0.0270(15) -0.0012(12) 0.0024(12) 0.0024(11)
C27 0.0356(19) 0.0282(17) 0.0423(19) -0.0012(14) -0.0071(15) -0.0062(14)
C28 0.046(2) 0.039(2) 0.044(2) -0.0040(16) -0.0198(17) 0.0004(16)
C29 0.051(2) 0.0343(19) 0.0339(18) 0.0048(14) -0.0096(16) 0.0059(16)
C30 0.0369(18) 0.0245(16) 0.0333(17) 0.0028(13) 0.0029(14) 0.0020(13)
C31 0.0417(19) 0.0424(19) 0.0192(15) -0.0060(13) 0.0045(13) 0.0053(15)
C32 0.040(2) 0.041(2) 0.0323(18) -0.0066(15) 0.0023(14) 0.0013(15)
C33 0.042(2) 0.042(2) 0.0322(18) -0.0106(15) 0.0009(15) 0.0073(16)
C34 0.049(2) 0.043(2) 0.0203(15) -0.0105(14) 0.0057(14) -0.0014(16)
C35 0.040(2) 0.055(2) 0.0359(19) -0.0140(17) 0.0068(16) -0.0052(17)
C36 0.038(2) 0.055(2) 0.0325(18) -0.0098(16) 0.0040(15) 0.0078(17)
C37 0.065(3) 0.042(2) 0.0339(19) -0.0074(16) 0.0088(18) -0.0082(18)
C38 0.0270(16) 0.0276(16) 0.0397(18) 0.0041(13) 0.0096(13) -0.0035(13)
C39 0.0373(19) 0.039(2) 0.0365(18) 0.0072(15) 0.0068(15) -0.0022(15)
C40 0.043(2) 0.040(2) 0.053(2) 0.0144(17) 0.0168(18) 0.0126(17)
C41 0.042(2) 0.0314(19) 0.069(3) 0.0001(18) 0.0258(19) -0.0013(16)
C42 0.042(2) 0.045(2) 0.070(3) -0.015(2) 0.006(2) -0.0093(18)
C43 0.0343(19) 0.038(2) 0.060(2) -0.0017(17) -0.0038(17) -0.0011(15)
C44 0.070(3) 0.042(3) 0.109(4) -0.008(3) 0.041(3) 0.005(2)
O4S 0.0505(19) 0.089(3) 0.0620(19) -0.0071(17) 0.0054(15) -0.0011(17)
O5S 0.166(5) 0.134(4) 0.098(3) -0.068(3) -0.013(3) -0.008(4)
O6S 0.116(6) 0.046(4) 0.086(5) 0.016(3) -0.007(4) -0.015(4)
O7S 0.112(7) 0.094(6) 0.111(7) -0.018(5) 0.000(5) 0.022(5)
O8S 0.0527(18) 0.070(2) 0.070(2) -0.0051(16) 0.0211(15) -0.0088(15)
O9S 0.0460(18) 0.0492(18) 0.122(3) -0.0053(18) 0.0231(18) -0.0089(14)
C1S 0.024(4) 0.127(10) 0.068(6) -0.020(6) -0.013(4) 0.007(5)
C2S 0.025(4) 0.093(8) 0.074(6) -0.006(6) 0.011(4) -0.008(5)
N1S 0.079(7) 0.069(6) 0.112(8) -0.002(6) 0.023(6) 0.016(5)

loop_
_atom_type_symbol
_atom_type_description
_atom_type_scat_dispersion_real
_atom_type_scat_dispersion_imag
_atom_type_scat_source
C C 0.0033 0.0016 'International Tables Vol C Tables 4.2.6.8 and 6.1.1.4'
H H 0.0000 0.0000 'International Tables Vol C Tables 4.2.6.8 and 6.1.1.4'
Cu Cu 0.3201 1.2651 'International Tables Vol C Tables 4.2.6.8 and 6.1.1.4'
N N 0.0061 0.0033 'International Tables Vol C Tables 4.2.6.8 and 6.1.1.4'
O O 0.0106 0.0060 'International Tables Vol C Tables 4.2.6.8 and 6.1.1.4'
S S 0.1246 0.1234 'International Tables Vol C Tables 4.2.6.8 and 6.1.1.4'

loop_
_geom_angle_atom_site_label_1
_geom_angle_atom_site_label_2
_geom_angle_atom_site_label_3
_geom_angle
_geom_angle_site_symmetry_1
_geom_angle_site_symmetry_3
_geom_angle_publ_flag
O1 Cu1 O2 95.48(9) . 3_766 ?
O1 Cu1 N4 168.70(10) . . ?
O2 Cu1 N4 91.75(10) 3_766 . ?
O1 Cu1 N1 85.13(9) . . ?
O2 Cu1 N1 174.32(10) 3_766 . ?
N4 Cu1 N1 86.83(10) . . ?
O1 Cu1 N3 98.50(9) . . ?
O2 Cu1 N3 103.79(10) 3_766 . ?
N4 Cu1 N3 88.16(10) . . ?
N1 Cu1 N3 81.67(9) . . ?
O1 Cu1 Cu2 33.78(6) . . ?
O2 Cu1 Cu2 113.75(7) 3_766 . ?
N4 Cu1 Cu2 134.93(7) . . ?
N1 Cu1 Cu2 64.09(7) . . ?
N3 Cu1 Cu2 118.16(7) . . ?
O1 Cu1 Cu2 75.95(6) . 3_766 ?
O2 Cu1 Cu2 22.40(6) 3_766 3_766 ?
N4 Cu1 Cu2 109.19(7) . 3_766 ?
N1 Cu1 Cu2 154.84(7) . 3_766 ?
N3 Cu1 Cu2 117.07(7) . 3_766 ?
Cu2 Cu1 Cu2 91.351(12) . 3_766 ?
O1 Cu2 O2 93.04(9) . . ?
O1 Cu2 N6 170.08(9) . . ?
O2 Cu2 N6 93.69(10) . . ?
O1 Cu2 N2 84.98(9) . . ?
O2 Cu2 N2 172.73(9) . . ?
N6 Cu2 N2 87.43(10) . . ?
O1 Cu2 N5 100.28(10) . . ?
O2 Cu2 N5 105.72(10) . . ?
N6 Cu2 N5 84.88(10) . . ?
N2 Cu2 N5 81.53(9) . . ?
O1 Cu2 Cu1 33.75(6) . . ?
O2 Cu2 Cu1 111.06(7) . . ?
N6 Cu2 Cu1 136.41(7) . . ?
N2 Cu2 Cu1 63.87(7) . . ?
N5 Cu2 Cu1 119.40(7) . . ?
O3 S1 O5 112.82(17) . . ?
O3 S1 O4 113.11(18) . . ?
O5 S1 O4 111.82(17) . . ?
O3 S1 C31 106.25(19) . . ?
O5 S1 C31 105.50(14) . . ?
O4 S1 C31 106.68(16) . . ?
O6 S2 O7 115.08(19) . . ?
O6 S2 O8 111.81(18) . . ?
O7 S2 O8 112.03(17) . . ?
O6 S2 C38 106.05(16) . . ?
O7 S2 C38 105.78(16) . . ?
O8 S2 C38 105.19(15) . . ?
Cu1 O1 Cu2 112.47(10) . . ?
Cu2 O2 Cu1 135.19(12) . 3_766 ?
C7 N1 N2 121.2(2) . . ?
C7 N1 Cu1 122.2(2) . . ?
N2 N1 Cu1 116.26(17) . . ?
C8 N2 N1 120.7(2) . . ?
C8 N2 Cu2 123.3(2) . . ?
N1 N2 Cu2 115.79(17) . . ?
C11 N3 C15 118.9(3) . . ?
C11 N3 Cu1 115.4(2) . . ?
C15 N3 Cu1 124.9(2) . . ?
C16 N4 C20 118.3(3) . . ?
C16 N4 Cu1 120.0(2) . . ?
C20 N4 Cu1 121.7(2) . . ?
C25 N5 C21 118.2(3) . . ?
C25 N5 Cu2 125.8(2) . . ?
C21 N5 Cu2 115.72(19) . . ?
C26 N6 C30 118.4(3) . . ?
C26 N6 Cu2 120.7(2) . . ?
C30 N6 Cu2 120.9(2) . . ?
C3 C1 C2 120.8(3) . . ?
C4 C2 C1 120.9(3) . . ?
C1 C3 C5 120.0(3) . . ?
C2 C4 C6 119.6(3) . . ?
C3 C5 C6 119.2(3) . . ?
C3 C5 C7 123.6(3) . . ?
C6 C5 C7 117.2(3) . . ?
C4 C6 C5 119.6(3) . . ?
C4 C6 C8 123.5(3) . . ?
C5 C6 C8 116.9(3) . . ?
N1 C7 C5 121.6(3) . . ?
N1 C7 C9 115.4(2) . . ?
C5 C7 C9 123.0(2) . . ?
N2 C8 C6 122.1(3) . . ?
N2 C8 C10 115.0(2) . . ?
C6 C8 C10 122.8(2) . . ?
C7 C9 C16 112.3(2) . . ?
C7 C9 C11 111.4(2) . . ?
C16 C9 C11 110.2(2) . . ?
C26 C10 C8 113.2(2) . . ?
C26 C10 C21 112.5(2) . . ?
C8 C10 C21 108.3(2) . . ?
N3 C11 C12 122.7(3) . . ?
N3 C11 C9 116.2(3) . . ?
C12 C11 C9 121.1(3) . . ?
C11 C12 C13 118.0(3) . . ?
C14 C13 C12 119.8(3) . . ?
C13 C14 C15 118.7(3) . . ?
N3 C15 C14 121.8(3) . . ?
N4 C16 C17 122.2(3) . . ?
N4 C16 C9 117.4(3) . . ?
C17 C16 C9 120.3(3) . . ?
C18 C17 C16 118.9(3) . . ?
C19 C18 C17 119.0(3) . . ?
C18 C19 C20 119.0(3) . . ?
N4 C20 C19 122.5(3) . . ?
N5 C21 C22 122.7(3) . . ?
N5 C21 C10 116.4(3) . . ?
C22 C21 C10 120.9(3) . . ?
C23 C22 C21 118.5(3) . . ?
C24 C23 C22 118.9(3) . . ?
C23 C24 C25 119.4(3) . . ?
N5 C25 C24 122.4(4) . . ?
N6 C26 C27 122.0(3) . . ?
N6 C26 C10 117.9(3) . . ?
C27 C26 C10 120.0(3) . . ?
C26 C27 C28 119.1(3) . . ?
C29 C28 C27 118.6(3) . . ?
C28 C29 C30 119.8(3) . . ?
N6 C30 C29 122.0(3) . . ?
C36 C31 C32 119.7(3) . . ?
C36 C31 S1 120.4(3) . . ?
C32 C31 S1 119.9(3) . . ?
C33 C32 C31 119.8(4) . . ?
C32 C33 C34 121.8(4) . . ?
C35 C34 C33 117.4(3) . . ?
C35 C34 C37 122.1(4) . . ?
C33 C34 C37 120.4(4) . . ?
C36 C35 C34 121.6(4) . . ?
C31 C36 C35 119.7(4) . . ?
C39 C38 C43 119.3(3) . . ?
C39 C38 S2 121.8(3) . . ?
C43 C38 S2 118.8(3) . . ?
C38 C39 C40 119.5(3) . . ?
C41 C40 C39 122.0(4) . . ?
C42 C41 C40 117.5(4) . . ?
C42 C41 C44 119.8(4) . . ?
C40 C41 C44 122.8(4) . . ?
C41 C42 C43 121.7(4) . . ?
C42 C43 C38 120.1(4) . . ?
N1S C2S C1S 173.7(13) . . ?

loop_
_geom_bond_atom_site_label_1
_geom_bond_atom_site_label_2
_geom_bond_distance
_geom_bond_site_symmetry_2
_geom_bond_publ_flag
Cu1 O1 1.905(2) . ?
Cu1 O2 1.926(2) 3_766 ?
Cu1 N4 2.021(2) . ?
Cu1 N1 2.053(2) . ?
Cu1 N3 2.275(3) . ?
Cu1 Cu2 3.1690(7) . ?
Cu1 Cu2 3.5603(7) 3_766 ?
Cu2 O1 1.907(2) . ?
Cu2 O2 1.925(2) . ?
Cu2 N6 2.016(3) . ?
Cu2 N2 2.066(2) . ?
Cu2 N5 2.327(3) . ?
S1 O3 1.450(3) . ?
S1 O5 1.456(2) . ?
S1 O4 1.457(3) . ?
S1 C31 1.771(4) . ?
S2 O6 1.440(3) . ?
S2 O7 1.447(3) . ?
S2 O8 1.455(3) . ?
S2 C38 1.771(3) . ?
O2 Cu1 1.926(2) 3_766 ?
N1 C7 1.313(4) . ?
N1 N2 1.362(3) . ?
N2 C8 1.315(4) . ?
N3 C11 1.331(4) . ?
N3 C15 1.343(4) . ?
N4 C16 1.340(4) . ?
N4 C20 1.340(4) . ?
N5 C25 1.334(4) . ?
N5 C21 1.336(4) . ?
N6 C26 1.346(4) . ?
N6 C30 1.348(4) . ?
C1 C3 1.369(4) . ?
C1 C2 1.395(5) . ?
C2 C4 1.376(4) . ?
C3 C5 1.413(4) . ?
C4 C6 1.411(4) . ?
C5 C6 1.416(4) . ?
C5 C7 1.427(4) . ?
C6 C8 1.421(4) . ?
C7 C9 1.519(4) . ?
C8 C10 1.522(4) . ?
C9 C16 1.522(4) . ?
C9 C11 1.536(4) . ?
C10 C26 1.519(4) . ?
C10 C21 1.528(4) . ?
C11 C12 1.380(4) . ?
C12 C13 1.382(5) . ?
C13 C14 1.376(6) . ?
C14 C15 1.383(5) . ?
C16 C17 1.387(4) . ?
C17 C18 1.383(5) . ?
C18 C19 1.375(5) . ?
C19 C20 1.383(5) . ?
C21 C22 1.385(4) . ?
C22 C23 1.377(5) . ?
C23 C24 1.374(6) . ?
C24 C25 1.376(5) . ?
C26 C27 1.382(4) . ?
C27 C28 1.389(5) . ?
C28 C29 1.371(5) . ?
C29 C30 1.377(5) . ?
C31 C36 1.381(5) . ?
C31 C32 1.396(5) . ?
C32 C33 1.372(5) . ?
C33 C34 1.394(5) . ?
C34 C35 1.393(5) . ?
C34 C37 1.497(5) . ?
C35 C36 1.385(5) . ?
C38 C39 1.375(5) . ?
C38 C43 1.380(5) . ?
C39 C40 1.386(5) . ?
C40 C41 1.376(6) . ?
C41 C42 1.372(6) . ?
C41 C44 1.513(6) . ?
C42 C43 1.378(5) . ?
C1S C2S 1.348(12) . ?
C2S N1S 1.056(11) . ?
O2S O2S 1.47(5) 3_655 ?
